data_2008573
loop_
_publ_author_name
'Zukerman-Schpector, J.'
'Gruber, Jonas'
'Camilo, Fernanda Ferraz'

_publ_section_title
;
 Two new 2,3-substituted 5-norbornenes
;
_journal_issue 6
_journal_name_full 'Acta Crystallographica Section C'
_journal_page_first 980
_journal_page_last 983
_journal_paper_doi 10.1107/S010827019900236X
_journal_volume 55
_journal_year 1999
_chemical_formula_moiety 'C15 H15 N O3 S'
_chemical_formula_sum 'C15 H15 N O3 S'
_chemical_formula_weight 289.34
_space_group_IT_number 14
_symmetry_cell_setting monoclinic
_symmetry_space_group_name_Hall '-P 2ybc'
_symmetry_space_group_name_H-M 'P 1 21/c 1'
_cell_angle_alpha 90.00
_cell_angle_beta 107.292(8)
_cell_angle_gamma 90.00
_cell_formula_units_Z 4
_cell_length_a 9.7630(10)
_cell_length_b 12.097(2)
_cell_length_c 12.1640(10)
_cell_measurement_reflns_used 20
_cell_measurement_temperature 293
_cell_measurement_theta_max 13.53
_cell_measurement_theta_min 8.12
_cell_volume 1371.7(3)
_computing_cell_refinement 'CAD-4 Software'
_computing_data_collection 'CAD-4 Software (Enraf-Nonius,1989)'
_computing_data_reduction 'MolEN (Fair, 1990)'
_computing_molecular_graphics 'ZORTEP (Zsolnai, 1995)'
_computing_publication_material 'SHELXL97 and PARST95 (Nardelli, 1995)'
_computing_structure_refinement 'SHELXL97 (Sheldrick, 1997)'
_computing_structure_solution 'SHELXS86 (Sheldrick, 1990)'
_diffrn_measurement_device_type 'Enraf-Nonius CAD-4'
_diffrn_measurement_method \w/2\q
_diffrn_radiation_monochromator graphite
_diffrn_radiation_source 'fine-focus sealed tube'
_diffrn_radiation_type MoK\a
_diffrn_radiation_wavelength 0.71073
_diffrn_reflns_av_R_equivalents 0.039
_diffrn_reflns_limit_h_max 0
_diffrn_reflns_limit_h_min -11
_diffrn_reflns_limit_k_max 0
_diffrn_reflns_limit_k_min -14
_diffrn_reflns_limit_l_max 14
_diffrn_reflns_limit_l_min -14
_diffrn_reflns_number 2698
_diffrn_reflns_theta_max 25.46
_diffrn_standards_decay_% 1.1
_diffrn_standards_interval_time 30
_diffrn_standards_number 3
_exptl_absorpt_coefficient_mu 0.242
_exptl_absorpt_correction_type none
_exptl_crystal_colour colourless
_exptl_crystal_density_diffrn 1.401
_exptl_crystal_density_meas ?
_exptl_crystal_description irregular
_exptl_crystal_F_000 608.0
_exptl_crystal_size_max 0.25
_exptl_crystal_size_mid 0.20
_exptl_crystal_size_min 0.15
_refine_diff_density_max 0.225
_refine_diff_density_min -0.276
_refine_ls_extinction_method none
_refine_ls_goodness_of_fit_ref 1.039
_refine_ls_hydrogen_treatment constr
_refine_ls_matrix_type full
_refine_ls_number_parameters 182
_refine_ls_number_reflns 2541
_refine_ls_number_restraints 0
_refine_ls_restrained_S_all 1.039
_refine_ls_R_factor_all 0.150
_refine_ls_R_factor_gt 0.050
_refine_ls_shift/su_max <0.001
_refine_ls_structure_factor_coef Fsqd
_refine_ls_weighting_details 'w = 1/[\s^2^(Fo^2^)+(0.0834P)^2^] where P=(Fo^2^+2Fc^2^)/3'
_refine_ls_weighting_scheme calc
_refine_ls_wR_factor_ref 0.165
_reflns_number_gt 1369
_reflns_number_total 2541
_reflns_threshold_expression F^2^>2\sF^2^
_cod_data_source_file gs1033.cif
_cod_data_source_block 2b
_cod_depositor_comments
;
The following automatic conversions were performed:

'_exptl_crystal_density_meas' value 'not measured' was changed to '?'
- the value is perceived as not measured.

Automatic conversion script
Id: cif_fix_values 3008 2015-01-20 13:52:24Z robertas 

The following automatic conversions were performed:

'_refine_ls_weighting_scheme' value 'calc w =
1/[\s^2^(Fo^2^)+(0.0834P)^2^] where P=(Fo^2^+2Fc^2^)/3' was changed
to 'calc'. New tag '_refine_ls_weighting_details' was created. The
value of the new tag was set to 'w = 1/[\s^2^(Fo^2^)+(0.0834P)^2^]
where P=(Fo^2^+2Fc^2^)/3'.

Automatic conversion script
Id: cif_fix_values 3143 2015-03-26 13:38:13Z robertas 
;
_cod_original_sg_symbol_H-M 'P 21/c'
_cod_database_code 2008573

loop_
_symmetry_equiv_pos_as_xyz
'x, y, z'
'x, -y+1/2, z+1/2'
'-x, -y, -z'
'-x, y-1/2, -z-1/2'

loop_
_atom_site_label
_atom_site_fract_x
_atom_site_fract_y
_atom_site_fract_z
_atom_site_U_iso_or_equiv
_atom_site_adp_type
_atom_site_calc_flag
_atom_site_refinement_flags
_atom_site_occupancy
_atom_site_disorder_assembly
_atom_site_disorder_group
_atom_site_type_symbol
S .70472(11) .04920(10) .25782(9) .0584(4) Uani d . 1 . . S
N .0333(3) -.1907(3) -.0358(3) .0459(8) Uani d . 1 . . N
O1 -.0475(3) -.2577(3) -.0133(2) .0657(9) Uani d . 1 . . O
O2 .0423(3) -.1765(3) -.1328(2) .0736(10) Uani d . 1 . . O
O3 .7201(3) .1248(3) .4602(2) .0765(10) Uani d . 1 . . O
C1 .4584(4) .2641(3) .3723(3) .0451(10) Uani d . 1 . . C
H1 .5004 .3316 .3516 .054 Uiso calc R 1 . . H
C2 .4929(3) .1545(3) .3172(3) .0372(9) Uani d . 1 . . C
H2 .4716 .1662 .2341 .045 Uiso calc R 1 . . H
C3 .3819(3) .0714(3) .3375(3) .0350(8) Uani d . 1 . . C
H3 .4332 .0187 .3966 .042 Uiso calc R 1 . . H
C4 .2888(4) .1490(3) .3922(3) .0444(10) Uani d . 1 . . C
H4 .1925 .1221 .3874 .053 Uiso calc R 1 . . H
C5 .3833(4) .1772(3) .5108(3) .0491(10) Uani d . 1 . . C
H5 .3728 .1517 .5800 .059 Uiso calc R 1 . . H
C6 .4844(4) .2450(3) .4989(3) .0514(11) Uani d . 1 . . C
H6 .5581 .2753 .5582 .062 Uiso calc R 1 . . H
C7 .2955(4) .2568(3) .3296(4) .0528(11) Uani d . 1 . . C
H7A .2488 .3176 .3562 .063 Uiso calc R 1 . . H
H7B .2585 .2498 .2466 .063 Uiso calc R 1 . . H
C8 .6454(4) .1147(3) .3633(3) .0387(9) Uani d . 1 . . C
C9 .8833(4) .0089(4) .3380(3) .0564(11) Uani d . 1 . . C
H9A .9268 .0665 .3913 .085 Uiso calc R 1 . . H
H9B .9391 -.0033 .2861 .085 Uiso calc R 1 . . H
H9C .8798 -.0579 .3796 .085 Uiso calc R 1 . . H
C10 .2929(3) .0062(3) .2346(3) .0335(8) Uani d . 1 . . C
C11 .2807(4) .0292(3) .1206(3) .0437(9) Uani d . 1 . . C
H11 .3299 .0893 .1033 .052 Uiso calc R 1 . . H
C12 .1968(4) -.0351(3) .0319(3) .0443(9) Uani d . 1 . . C
H12 .1902 -.0189 -.0443 .053 Uiso calc R 1 . . H
C13 .1238(4) -.1230(3) .0583(3) .0365(8) Uani d . 1 . . C
C14 .1331(4) -.1482(3) .1693(3) .0441(9) Uani d . 1 . . C
H14 .0824 -.2078 .1857 .053 Uiso calc R 1 . . H
C15 .2181(4) -.0846(3) .2571(3) .0427(9) Uani d . 1 . . C
H15 .2257 -.1027 .3330 .051 Uiso calc R 1 . . H

loop_
_atom_site_aniso_label
_atom_site_aniso_U_11
_atom_site_aniso_U_22
_atom_site_aniso_U_33
_atom_site_aniso_U_12
_atom_site_aniso_U_13
_atom_site_aniso_U_23
S .0504(6) .0794(8) .0421(6) .0164(6) .0086(5) -.0124(5)
N .0441(19) .048(2) .0426(19) .0003(16) .0080(15) -.0095(16)
O1 .068(2) .0606(19) .0635(19) -.0274(17) .0120(16) -.0049(15)
O2 .081(2) .100(3) .0392(17) -.0264(19) .0160(15) -.0192(17)
O3 .0486(17) .140(3) .0360(15) .0156(18) .0054(13) -.0163(18)
C1 .045(2) .031(2) .057(3) -.0013(17) .0132(18) -.0023(18)
C2 .041(2) .042(2) .0285(18) -.0010(17) .0097(15) -.0007(15)
C3 .0359(19) .037(2) .0324(19) .0052(16) .0112(15) .0016(15)
C4 .041(2) .048(2) .049(2) .0011(18) .0214(18) -.0072(18)
C5 .054(3) .051(3) .046(2) .010(2) .020(2) -.0144(19)
C6 .057(3) .046(2) .047(2) .008(2) .0094(19) -.0169(19)
C7 .046(2) .046(2) .061(3) .017(2) .0086(19) -.001(2)
C8 .0305(18) .047(2) .038(2) -.0005(17) .0099(16) -.0002(17)
C9 .035(2) .069(3) .060(3) .013(2) .0072(19) .001(2)
C10 .0335(18) .0329(19) .0333(19) .0024(16) .0088(15) .0004(16)
C11 .050(2) .042(2) .040(2) -.0128(18) .0138(17) .0015(17)
C12 .050(2) .054(2) .0279(18) -.002(2) .0107(16) .0036(18)
C13 .038(2) .034(2) .036(2) .0023(17) .0091(16) -.0025(16)
C14 .052(2) .039(2) .043(2) -.0048(18) .0163(18) .0018(17)
C15 .052(2) .045(2) .0289(19) -.0027(19) .0089(17) .0007(17)

loop_
_atom_type_symbol
_atom_type_description
_atom_type_scat_dispersion_real
_atom_type_scat_dispersion_imag
_atom_type_scat_source
C C 0.0033 0.0016 'International Tables Vol C Tables 4.2.6.8 and 6.1.1.4'
O O 0.0106 0.0060 'International Tables Vol C Tables 4.2.6.8 and 6.1.1.4'
N N 0.0061 0.0033 'International Tables Vol C Tables 4.2.6.8 and 6.1.1.4'
S S 0.1246 0.1234 'International Tables Vol C Tables 4.2.6.8 and 6.1.1.4'
H H 0.0000 0.0000 'International Tables Vol C Tables 4.2.6.8 and 6.1.1.4'

loop_
_geom_angle_atom_site_label_1
_geom_angle_atom_site_label_2
_geom_angle_atom_site_label_3
_geom_angle
_geom_angle_publ_flag
C8 S C9 101.83(18) yes
O1 N O2 123.3(3) yes
O1 N C13 118.4(3) yes
O2 N C13 118.4(3) yes
C6 C1 C7 100.5(3) no
C6 C1 C2 108.4(3) no
C7 C1 C2 98.1(3) no
C8 C2 C3 113.2(3) no
C8 C2 C1 115.2(3) no
C3 C2 C1 103.3(3) no
C10 C3 C2 117.5(3) no
C10 C3 C4 113.3(3) no
C2 C3 C4 101.4(3) no
C5 C4 C7 100.4(3) no
C5 C4 C3 105.8(3) no
C7 C4 C3 100.5(3) no
C6 C5 C4 107.5(4) no
C5 C6 C1 107.7(3) no
C4 C7 C1 94.3(3) yes
O3 C8 C2 125.6(3) yes
O3 C8 S 122.2(3) yes
C2 C8 S 112.3(2) yes
C11 C10 C15 117.5(3) no
C11 C10 C3 125.5(3) no
C15 C10 C3 117.0(3) no
C12 C11 C10 121.6(3) no
C13 C12 C11 118.8(3) no
C14 C13 C12 121.4(3) no
C14 C13 N 119.7(3) no
C12 C13 N 118.9(3) no
C13 C14 C15 119.5(3) no
C14 C15 C10 121.3(3) no

loop_
_geom_bond_atom_site_label_1
_geom_bond_atom_site_label_2
_geom_bond_distance
_geom_bond_publ_flag
S C8 1.747(4) yes
S C9 1.794(4) yes
N O1 1.218(4) yes
N O2 1.221(4) yes
N C13 1.470(4) yes
O3 C8 1.194(4) yes
C1 C6 1.502(5) no
C1 C7 1.522(5) no
C1 C2 1.566(5) no
C2 C8 1.505(5) no
C2 C3 1.551(5) no
C3 C10 1.515(4) no
C3 C4 1.584(5) no
C4 C5 1.503(5) no
C4 C7 1.521(5) no
C5 C6 1.323(5) yes
C10 C11 1.384(5) no
C10 C15 1.390(5) no
C11 C12 1.384(5) no
C12 C13 1.371(5) no
C13 C14 1.360(5) no
C14 C15 1.377(5) no

loop_
_geom_hbond_atom_site_label_D
_geom_hbond_atom_site_label_H
_geom_hbond_atom_site_label_A
_geom_hbond_site_symmetry_A
_geom_hbond_distance_DH
_geom_hbond_distance_HA
_geom_hbond_distance_DA
_geom_hbond_angle_DHA
_geom_hbond_publ_flag
C15 H15 O3 3_656 0.93 2.43 3.345(5) 170 yes
C9 H9C O1 2_545 0.96 2.57 3.498(5) 162 yes
